data_4100248
_journal_name_full 'Journal of the American Chemical Society'
_journal_year 2005
_chemical_formula_moiety 'C11 H16 N4 O5'
_chemical_formula_sum 'C11 H16 N4 O5'
_chemical_formula_weight 284.28
_space_group_IT_number 4
_symmetry_cell_setting monoclinic
_symmetry_space_group_name_Hall 'P 2yb'
_symmetry_space_group_name_H-M 'P 1 21 1'
_cell_angle_alpha 90.00
_cell_angle_beta 99.102(4)
_cell_angle_gamma 90.00
_cell_formula_units_Z 2
_cell_length_a 4.9316(7)
_cell_length_b 15.472(2)
_cell_length_c 8.6253(13)
_cell_measurement_temperature 193(2)
_cell_volume 649.84(17)
_diffrn_ambient_temperature 193(2)
_exptl_crystal_density_diffrn 1.453
_cod_depositor_comments
;
The following automatic conversions were performed:
'_symmetry_cell_setting' value 'Monoclinic' changed to 'monoclinic'
according to '/home/saulius/struct/CIF-dictionaries/cif_core.dic'
dictionary named 'cif_core.dic' version 2.4.1 from 2010-06-29.

Automatic conversion script
Id: cif_fix_enum 1527 2010-12-29 10:47:43Z saulius 
;
_cod_original_sg_symbol_Hall 'P 2yb '
_cod_original_sg_symbol_H-M 'P 21'
_cod_database_code 4100248

loop_
_symmetry_equiv_pos_as_xyz
'x, y, z'
'-x, y+1/2, -z'

loop_
_atom_site_label
_atom_site_type_symbol
_atom_site_fract_x
_atom_site_fract_y
_atom_site_fract_z
_atom_site_U_iso_or_equiv
_atom_site_adp_type
_atom_site_occupancy
_atom_site_symmetry_multiplicity
_atom_site_calc_flag
_atom_site_refinement_flags
_atom_site_disorder_assembly
_atom_site_disorder_group
O1 O -0.1383(5) 0.03587(14) 0.4192(3) 0.0329(6) Uani 1 1 d . . .
O4 O 0.8998(5) 0.24537(15) 0.8958(3) 0.0328(6) Uani 1 1 d . . .
O3 O -0.0473(5) 0.29968(15) 0.4575(3) 0.0352(7) Uani 1 1 d . . .
O2 O 0.1260(5) 0.21888(15) 0.2820(3) 0.0326(6) Uani 1 1 d . . .
O5 O 0.7342(5) 0.16502(17) 1.0722(3) 0.0342(6) Uani 1 1 d . . .
H5 H 0.8584 0.1901 1.1339 0.051 Uiso 1 1 calc R . .
N2 N 0.2899(5) 0.09193(17) 0.4862(3) 0.0227(6) Uani 1 1 d . . .
H2 H 0.4667 0.0805 0.4969 0.027 Uiso 1 1 calc R . .
N3 N 0.5635(6) -0.09250(19) 0.0542(3) 0.0284(7) Uani 1 1 d . . .
N1 N 0.0472(5) -0.10400(17) 0.2759(3) 0.0238(7) Uani 1 1 d . . .
H1A H 0.0275 -0.1292 0.3688 0.036 Uiso 1 1 calc R . .
H1B H 0.1219 -0.1427 0.2153 0.036 Uiso 1 1 calc R . .
H1C H -0.1202 -0.0869 0.2251 0.036 Uiso 1 1 calc R . .
N4 N 0.3330(6) -0.12246(18) -0.1808(3) 0.0308(8) Uani 1 1 d . . .
H4 H 0.2903 -0.1458 -0.2745 0.037 Uiso 1 1 calc R . .
C11 C 0.4283(7) 0.2121(2) 0.6662(3) 0.0235(8) Uani 1 1 d . . .
H11A H 0.5924 0.2187 0.6144 0.028 Uiso 1 1 calc R . .
H11B H 0.3718 0.2703 0.6962 0.028 Uiso 1 1 calc R . .
C6 C 0.2540(7) 0.0180(2) 0.1506(4) 0.0289(9) Uani 1 1 d . . .
H6A H 0.0768 0.0463 0.1102 0.035 Uiso 1 1 calc R . .
H6B H 0.3959 0.0636 0.1705 0.035 Uiso 1 1 calc R . .
C5 C 0.3270(7) -0.0425(2) 0.0282(4) 0.0257(8) Uani 1 1 d . . .
C8 C 0.1097(8) 0.0359(2) 0.4113(4) 0.0250(8) Uani 1 1 d . . .
C13 C 0.7317(7) 0.1941(2) 0.9302(4) 0.0258(9) Uani 1 1 d . . .
C2 C 0.5560(7) -0.1399(2) -0.0762(4) 0.0291(9) Uani 1 1 d . . .
H2A H 0.6923 -0.1808 -0.0924 0.035 Uiso 1 1 calc R . .
C12 C 0.5022(7) 0.1577(2) 0.8125(4) 0.0311(9) Uani 1 1 d . . .
H12A H 0.3372 0.1514 0.8637 0.037 Uiso 1 1 calc R . .
H12B H 0.5555 0.0993 0.7814 0.037 Uiso 1 1 calc R . .
C10 C 0.0846(6) 0.2357(2) 0.4173(4) 0.0257(8) Uani 1 1 d . . .
C7 C 0.2303(7) -0.0276(2) 0.3060(3) 0.0233(8) Uani 1 1 d . . .
H7 H 0.4164 -0.0464 0.3583 0.028 Uiso 1 1 calc R . .
C4 C 0.1828(8) -0.0618(2) -0.1160(4) 0.0322(10) Uani 1 1 d . . .
H3 H 0.0117 -0.0378 -0.1623 0.039 Uiso 1 1 calc R . .
C9 C 0.1973(6) 0.1721(2) 0.5508(4) 0.0223(8) Uani 1 1 d . . .
H9 H 0.0440 0.1576 0.6095 0.027 Uiso 1 1 calc R . .

loop_
_atom_site_aniso_label
_atom_site_aniso_U_11
_atom_site_aniso_U_22
_atom_site_aniso_U_33
_atom_site_aniso_U_23
_atom_site_aniso_U_13
_atom_site_aniso_U_12
O1 0.0232(15) 0.0324(16) 0.0434(15) -0.0114(12) 0.0062(12) -0.0057(12)
O4 0.0333(15) 0.0320(15) 0.0311(14) 0.0063(11) -0.0013(11) -0.0054(13)
O3 0.0485(16) 0.0305(16) 0.0248(15) -0.0021(11) -0.0001(12) 0.0144(13)
O2 0.0394(15) 0.0387(15) 0.0190(14) -0.0008(12) 0.0026(11) 0.0020(13)
O5 0.0406(16) 0.0384(15) 0.0211(15) 0.0054(12) -0.0027(11) -0.0077(13)
N2 0.0159(15) 0.0217(16) 0.0300(16) -0.0058(14) 0.0027(12) -0.0001(14)
N3 0.0276(17) 0.0270(17) 0.0305(18) -0.0027(15) 0.0045(13) -0.0039(14)
N1 0.0268(16) 0.0239(15) 0.0214(15) -0.0032(13) 0.0054(12) -0.0007(14)
N4 0.0395(18) 0.032(2) 0.0205(17) -0.0094(14) 0.0038(14) -0.0081(16)
C11 0.0269(18) 0.0245(19) 0.0185(17) -0.0021(15) 0.0015(14) 0.0005(16)
C6 0.030(2) 0.0258(19) 0.032(2) 0.0016(17) 0.0100(17) -0.0038(17)
C5 0.028(2) 0.023(2) 0.027(2) 0.0041(16) 0.0077(16) -0.0037(17)
C8 0.027(2) 0.025(2) 0.0217(19) 0.0006(15) 0.0000(15) 0.0019(18)
C13 0.027(2) 0.023(2) 0.027(2) 0.0005(16) 0.0040(16) 0.0045(18)
C2 0.027(2) 0.028(2) 0.032(2) -0.0052(18) 0.0049(17) -0.0020(18)
C12 0.033(2) 0.029(2) 0.030(2) 0.0037(17) 0.0000(16) -0.0034(19)
C10 0.0231(19) 0.029(2) 0.024(2) 0.0002(17) -0.0010(15) -0.0040(18)
C7 0.025(2) 0.0207(18) 0.0241(19) -0.0021(16) 0.0028(15) 0.0005(17)
C4 0.030(2) 0.037(2) 0.028(2) 0.0037(17) 0.0003(17) -0.0062(18)
C9 0.0238(19) 0.0203(18) 0.0234(19) -0.0018(16) 0.0058(15) 0.0014(16)

loop_
_geom_bond_atom_site_label_1
_geom_bond_atom_site_label_2
_geom_bond_distance
_geom_bond_site_symmetry_2
_geom_bond_publ_flag
O1 C8 1.236(4) . ?
O4 C13 1.217(4) . ?
O3 C10 1.262(4) . ?
O2 C10 1.244(4) . ?
O5 C13 1.304(4) . ?
O5 H5 0.8400 . ?
N2 C8 1.333(4) . ?
N2 C9 1.463(4) . ?
N2 H2 0.8800 . ?
N3 C2 1.338(4) . ?
N3 C5 1.388(4) . ?
N1 C7 1.485(4) . ?
N1 H1A 0.9100 . ?
N1 H1B 0.9100 . ?
N1 H1C 0.9100 . ?
N4 C2 1.335(4) . ?
N4 C4 1.369(4) . ?
N4 H4 0.8800 . ?
C11 C12 1.512(4) . ?
C11 C9 1.520(4) . ?
C11 H11A 0.9900 . ?
C11 H11B 0.9900 . ?
C6 C5 1.496(5) . ?
C6 C7 1.535(4) . ?
C6 H6A 0.9900 . ?
C6 H6B 0.9900 . ?
C5 C4 1.365(5) . ?
C8 C7 1.522(5) . ?
C13 C12 1.505(4) . ?
C2 H2A 0.9500 . ?
C12 H12A 0.9900 . ?
C12 H12B 0.9900 . ?
C10 C9 1.549(5) . ?
C7 H7 1.0000 . ?
C4 H3 0.9500 . ?
C9 H9 1.0000 . ?

loop_
_cod_related_entry_id
_cod_related_entry_database
_cod_related_entry_code
1 ChemSpider 5374150
